data_7039996
loop_
_publ_author_name
'Mokhtarzadeh, Charles C.'
'Rheingold, Arnold L.'
'Figueroa, Joshua S.'

_publ_section_title
;
 Dinitrogen binding, P4-activation and aza-B\"uchner ring expansions
 mediated by an isocyano analogue of the CpCo(CO) fragment.
;
_journal_issue 37
_journal_name_full 'Dalton transactions (Cambridge, England : 2003)'
_journal_page_first 14561
_journal_page_last 14569
_journal_paper_doi 10.1039/c6dt02789j
_journal_volume 45
_journal_year 2016
_chemical_formula_moiety 'C36 H42 Co I2 N'
_chemical_formula_sum 'C36 H42 Co I2 N'
_chemical_formula_weight 801.43
_space_group_crystal_system monoclinic
_space_group_IT_number 14
_space_group_name_Hall '-P 2yn'
_space_group_name_H-M_alt 'P 1 21/n 1'
_symmetry_space_group_name_Hall '-P 2yn'
_symmetry_space_group_name_H-M 'P 1 21/n 1'
_atom_sites_solution_hydrogens geom
_atom_sites_solution_primary direct
_audit_creation_date 2016-05-15
_audit_creation_method
;
Olex2 1.2-beta
(compiled 2016.02.19 svn.r3266 for OlexSys, GUI svn.r5155)
;
_audit_update_record
;
2016-06-01 deposited with the CCDC.
2016-07-21 downloaded from the CCDC.
;
_cell_angle_alpha 90
_cell_angle_beta 108.6110(10)
_cell_angle_gamma 90
_cell_formula_units_Z 4
_cell_length_a 11.2236(3)
_cell_length_b 18.3864(4)
_cell_length_c 17.5003(4)
_cell_measurement_reflns_used 9937
_cell_measurement_temperature 100(2)
_cell_measurement_theta_max 25.36
_cell_measurement_theta_min 2.21
_cell_volume 3422.54(14)
_computing_cell_refinement 'SAINT v8.34A (Bruker, 2013)'
_computing_data_collection 'APEX2 v2013.6-2 (Bruker, 2013)'
_computing_data_reduction 'SAINT v8.34A (Bruker, 2013)'
_computing_molecular_graphics 'Olex2 (Dolomanov et al., 2009)'
_computing_publication_material 'Olex2 (Dolomanov et al., 2009)'
_computing_structure_refinement 'XL (Sheldrick, 2008)'
_computing_structure_solution 'ShelXT (Sheldrick, 2008)'
_diffrn_ambient_temperature 100.0
_diffrn_detector 'Bruker APEX-II CCD'
_diffrn_detector_area_resol_mean 7.9
_diffrn_detector_type 'CCD Area Detector'
_diffrn_measured_fraction_theta_full 0.999
_diffrn_measured_fraction_theta_max 0.999
_diffrn_measurement_device 'Kappa Four-Circle Diffractometer'
_diffrn_measurement_device_type 'Bruker APEX II Ultra'
_diffrn_measurement_method '\w and \f scans'
_diffrn_radiation_monochromator 'Double Bounce Multilayer Mirrors'
_diffrn_radiation_probe x-ray
_diffrn_radiation_type MoK\a
_diffrn_radiation_wavelength 0.71073
_diffrn_reflns_av_R_equivalents 0.0423
_diffrn_reflns_av_unetI/netI 0.0278
_diffrn_reflns_Laue_measured_fraction_full 0.999
_diffrn_reflns_Laue_measured_fraction_max 0.999
_diffrn_reflns_limit_h_max 13
_diffrn_reflns_limit_h_min -13
_diffrn_reflns_limit_k_max 15
_diffrn_reflns_limit_k_min -22
_diffrn_reflns_limit_l_max 21
_diffrn_reflns_limit_l_min -21
_diffrn_reflns_number 30525
_diffrn_reflns_point_group_measured_fraction_full 0.999
_diffrn_reflns_point_group_measured_fraction_max 0.999
_diffrn_reflns_theta_full 25.378
_diffrn_reflns_theta_max 25.378
_diffrn_reflns_theta_min 1.916
_diffrn_source 'Micro Focus Rotating Anode'
_diffrn_source_type 'Bruker TXS'
_diffrn_standards_number 0
_exptl_absorpt_coefficient_mu 2.329
_exptl_absorpt_correction_T_max 0.7452
_exptl_absorpt_correction_T_min 0.5708
_exptl_absorpt_correction_type multi-scan
_exptl_absorpt_process_details
;
SADABS-2014/5 (Bruker,2014/5) was used for absorption correction.
wR2(int) was 0.0995 before and 0.0536 after correction.
The Ratio of minimum to maximum transmission is 0.7660.
The \l/2 correction factor is 0.00150.
;
_exptl_crystal_colour 'dull dark violet'
_exptl_crystal_colour_lustre dull
_exptl_crystal_colour_modifier dark
_exptl_crystal_colour_primary violet
_exptl_crystal_density_diffrn 1.555
_exptl_crystal_description block
_exptl_crystal_F_000 1592
_exptl_crystal_size_max 0.31
_exptl_crystal_size_mid 0.29
_exptl_crystal_size_min 0.18
_refine_diff_density_max 0.453
_refine_diff_density_min -0.378
_refine_diff_density_rms 0.066
_refine_ls_extinction_method none
_refine_ls_goodness_of_fit_ref 1.036
_refine_ls_hydrogen_treatment constr
_refine_ls_matrix_type full
_refine_ls_number_parameters 369
_refine_ls_number_reflns 6278
_refine_ls_number_restraints 0
_refine_ls_restrained_S_all 1.036
_refine_ls_R_factor_all 0.0192
_refine_ls_R_factor_gt 0.0183
_refine_ls_shift/su_max 0.002
_refine_ls_shift/su_mean 0.000
_refine_ls_structure_factor_coef Fsqd
_refine_ls_weighting_details 'w=1/[\s^2^(Fo^2^)+(0.0131P)^2^+2.6089P] where P=(Fo^2^+2Fc^2^)/3'
_refine_ls_weighting_scheme calc
_refine_ls_wR_factor_gt 0.0453
_refine_ls_wR_factor_ref 0.0459
_reflns_Friedel_coverage 0.000
_reflns_number_gt 6039
_reflns_number_total 6278
_reflns_threshold_expression 'I > 2\s(I)'
_cod_data_source_file c6dt02789j2.cif
_cod_data_source_block jfig1333
_cod_depositor_comments
;
The following automatic conversions were performed:

'_diffrn_radiation_probe' value 'X-ray' changed to 'x-ray' according
to
/usr/data/users/saulius/crontab/automatic-downloads/rss-feeds/RSC/lib/dictionaries/cif_core.dic
dictionary named 'cif_core.dic' version 2.4.2 from 2011-04-26.

Automatic conversion script
Id: cif_fix_values 4268 2015-11-12 08:31:59Z antanas 

 Adding full bibliography for 7039988--7039997.cif.
;
_cod_database_code 7039996
_shelx_space_group_comment
;
The symmetry employed for this shelxl refinement is uniquely defined
by the following loop, which should always be used as a source of
symmetry information in preference to the above space-group names.
They are only intended as comments.
;
_olex2_refinement_description
;
1. Fixed Uiso
 At 1.2 times of:
  All C(H) groups
 At 1.5 times of:
  All C(H,H,H) groups
2.a Ternary CH refined with riding coordinates:
 C23(H23), C17(H17), C29(H29), C10(H10)
2.b Aromatic/amide H refined with riding coordinates:
 C6(H6), C4(H4), C32(H32), C26(H26), C33(H33), C5(H5), C27(H27), C36(H36),
 C25(H25), C34(H34), C15(H15), C35(H35), C14(H14), C13(H13)
2.c Idealised Me refined as rotating group:
 C22(H22A,H22B,H22C), C18(H18A,H18B,H18C), C24(H24A,H24B,H24C), C19(H19A,H19B,
 H19C), C30(H30A,H30B,H30C), C11(H11A,H11B,H11C), C31(H31A,H31B,H31C), C12(H12A,
 H12B,H12C)
;
_shelx_shelxl_version_number 2014/7
_olex2_submission_special_instructions 'No special instructions were received'

loop_
_space_group_symop_operation_xyz
'x, y, z'
'-x+1/2, y+1/2, -z+1/2'
'-x, -y, -z'
'x-1/2, -y-1/2, z-1/2'

loop_
_atom_site_label
_atom_site_type_symbol
_atom_site_fract_x
_atom_site_fract_y
_atom_site_fract_z
_atom_site_U_iso_or_equiv
_atom_site_adp_type
_atom_site_occupancy
_atom_site_site_symmetry_order
_atom_site_calc_flag
_atom_site_refinement_flags_posn
I1 I 0.67246(2) 0.57319(2) 0.40524(2) 0.01731(4) Uani 1 1 d .
I2 I 0.48676(2) 0.59184(2) 0.18388(2) 0.01705(4) Uani 1 1 d .
Co1 Co 0.45668(2) 0.53284(2) 0.31014(2) 0.01120(6) Uani 1 1 d .
N1 N 0.56661(13) 0.39188(8) 0.28149(9) 0.0114(3) Uani 1 1 d .
C2 C 0.60266(16) 0.32199(10) 0.26648(10) 0.0108(4) Uani 1 1 d .
C3 C 0.51152(16) 0.26697(10) 0.24891(10) 0.0120(4) Uani 1 1 d .
C7 C 0.72715(16) 0.31028(10) 0.26842(10) 0.0123(4) Uani 1 1 d .
C6 C 0.76008(17) 0.23983(11) 0.25507(11) 0.0160(4) Uani 1 1 d .
H6 H 0.8439 0.2299 0.2567 0.019 Uiso 1 1 calc R
C1 C 0.52772(16) 0.44788(10) 0.29269(10) 0.0126(4) Uani 1 1 d .
C4 C 0.54961(17) 0.19755(10) 0.23542(11) 0.0155(4) Uani 1 1 d .
H4 H 0.4902 0.1590 0.2233 0.019 Uiso 1 1 calc R
C16 C 0.90315(16) 0.38628(10) 0.35834(11) 0.0143(4) Uani 1 1 d .
C32 C 0.29947(17) 0.47711(11) 0.31571(12) 0.0192(4) Uani 1 1 d .
H32 H 0.2831 0.4268 0.3049 0.023 Uiso 1 1 calc R
C26 C 0.12795(17) 0.30805(11) 0.23169(12) 0.0189(4) Uani 1 1 d .
H26 H 0.0427 0.3168 0.2276 0.023 Uiso 1 1 calc R
C8 C 0.81876(16) 0.37226(10) 0.28109(11) 0.0132(4) Uani 1 1 d .
C33 C 0.36325(18) 0.50793(12) 0.39179(12) 0.0213(4) Uani 1 1 d .
H33 H 0.3993 0.4822 0.4408 0.026 Uiso 1 1 calc R
C23 C 0.42690(17) 0.24102(10) 0.38941(11) 0.0144(4) Uani 1 1 d .
H23 H 0.5147 0.2475 0.3881 0.017 Uiso 1 1 calc R
C5 C 0.67312(18) 0.18358(11) 0.23937(11) 0.0176(4) Uani 1 1 d .
H5 H 0.6980 0.1356 0.2313 0.021 Uiso 1 1 calc R
C27 C 0.16882(17) 0.32141(11) 0.16643(11) 0.0179(4) Uani 1 1 d .
H27 H 0.1111 0.3398 0.1180 0.022 Uiso 1 1 calc R
C28 C 0.29335(17) 0.30846(10) 0.17021(11) 0.0150(4) Uani 1 1 d .
C36 C 0.26439(17) 0.53361(11) 0.25858(12) 0.0189(4) Uani 1 1 d .
H36 H 0.2223 0.5281 0.2024 0.023 Uiso 1 1 calc R
C21 C 0.33767(16) 0.26949(10) 0.31040(11) 0.0133(4) Uani 1 1 d .
C17 C 0.90318(17) 0.34150(11) 0.43137(11) 0.0166(4) Uani 1 1 d .
H17 H 0.8230 0.3131 0.4164 0.020 Uiso 1 1 calc R
C25 C 0.21140(17) 0.28184(10) 0.30312(11) 0.0167(4) Uani 1 1 d .
H25 H 0.1826 0.2722 0.3476 0.020 Uiso 1 1 calc R
C20 C 0.37780(16) 0.28252(10) 0.24351(11) 0.0131(4) Uani 1 1 d .
C34 C 0.36347(19) 0.58478(11) 0.38139(13) 0.0217(4) Uani 1 1 d .
H34 H 0.3986 0.6194 0.4228 0.026 Uiso 1 1 calc R
C9 C 0.81861(17) 0.41515(10) 0.21432(12) 0.0170(4) Uani 1 1 d .
C15 C 0.98941(18) 0.44314(11) 0.36752(12) 0.0206(4) Uani 1 1 d .
H15 H 1.0488 0.4526 0.4190 0.025 Uiso 1 1 calc R
C22 C 0.40588(19) 0.15949(11) 0.39876(12) 0.0207(4) Uani 1 1 d .
H22A H 0.3180 0.1511 0.3951 0.031 Uiso 1 1 calc GR
H22B H 0.4611 0.1428 0.4513 0.031 Uiso 1 1 calc GR
H22C H 0.4251 0.1325 0.3558 0.031 Uiso 1 1 calc GR
C29 C 0.33463(17) 0.32275(11) 0.09673(11) 0.0189(4) Uani 1 1 d .
H29 H 0.4196 0.3004 0.1071 0.023 Uiso 1 1 calc R
C35 C 0.30354(18) 0.60081(11) 0.30029(12) 0.0195(4) Uani 1 1 d .
H35 H 0.2909 0.6480 0.2769 0.023 Uiso 1 1 calc R
C18 C 1.01216(19) 0.28706(11) 0.45421(12) 0.0238(4) Uani 1 1 d .
H18A H 1.0034 0.2536 0.4091 0.036 Uiso 1 1 calc GR
H18B H 1.0108 0.2594 0.5018 0.036 Uiso 1 1 calc GR
H18C H 1.0920 0.3133 0.4664 0.036 Uiso 1 1 calc GR
C24 C 0.41477(19) 0.28378(12) 0.46167(11) 0.0227(4) Uani 1 1 d .
H24A H 0.4258 0.3358 0.4536 0.034 Uiso 1 1 calc GR
H24B H 0.4794 0.2675 0.5109 0.034 Uiso 1 1 calc GR
H24C H 0.3313 0.2755 0.4667 0.034 Uiso 1 1 calc GR
C14 C 0.98887(18) 0.48550(11) 0.30254(13) 0.0230(4) Uani 1 1 d .
H14 H 1.0471 0.5244 0.3097 0.028 Uiso 1 1 calc R
C10 C 0.72996(19) 0.39822(12) 0.12983(12) 0.0222(4) Uani 1 1 d .
H10 H 0.6517 0.3765 0.1359 0.027 Uiso 1 1 calc R
C19 C 0.9076(2) 0.38908(13) 0.50420(12) 0.0267(5) Uani 1 1 d .
H19A H 0.9875 0.4156 0.5221 0.040 Uiso 1 1 calc GR
H19B H 0.9003 0.3582 0.5482 0.040 Uiso 1 1 calc GR
H19C H 0.8378 0.4239 0.4889 0.040 Uiso 1 1 calc GR
C13 C 0.90441(18) 0.47194(11) 0.22696(13) 0.0218(4) Uani 1 1 d .
H13 H 0.9050 0.5020 0.1829 0.026 Uiso 1 1 calc R
C30 C 0.2463(2) 0.28832(13) 0.02028(13) 0.0275(5) Uani 1 1 d .
H30A H 0.2395 0.2360 0.0289 0.041 Uiso 1 1 calc GR
H30B H 0.2796 0.2961 -0.0245 0.041 Uiso 1 1 calc GR
H30C H 0.1630 0.3108 0.0073 0.041 Uiso 1 1 calc GR
C11 C 0.7881(2) 0.34159(13) 0.08779(12) 0.0283(5) Uani 1 1 d .
H11A H 0.8666 0.3608 0.0825 0.042 Uiso 1 1 calc GR
H11B H 0.7292 0.3311 0.0341 0.042 Uiso 1 1 calc GR
H11C H 0.8056 0.2968 0.1199 0.042 Uiso 1 1 calc GR
C31 C 0.3462(3) 0.40358(13) 0.08275(13) 0.0363(6) Uani 1 1 d .
H31A H 0.2635 0.4266 0.0708 0.055 Uiso 1 1 calc GR
H31B H 0.3779 0.4107 0.0372 0.055 Uiso 1 1 calc GR
H31C H 0.4047 0.4256 0.1313 0.055 Uiso 1 1 calc GR
C12 C 0.6915(2) 0.46518(14) 0.07616(13) 0.0330(5) Uani 1 1 d .
H12A H 0.6613 0.5030 0.1049 0.050 Uiso 1 1 calc GR
H12B H 0.6244 0.4521 0.0266 0.050 Uiso 1 1 calc GR
H12C H 0.7642 0.4835 0.0625 0.050 Uiso 1 1 calc GR

loop_
_atom_site_aniso_label
_atom_site_aniso_U_11
_atom_site_aniso_U_22
_atom_site_aniso_U_33
_atom_site_aniso_U_23
_atom_site_aniso_U_13
_atom_site_aniso_U_12
I1 0.01468(7) 0.01983(8) 0.01612(7) -0.00368(5) 0.00307(5) -0.00317(5)
I2 0.02011(7) 0.01505(8) 0.01661(7) 0.00213(5) 0.00672(5) -0.00244(5)
Co1 0.01147(12) 0.00821(13) 0.01409(12) -0.00022(9) 0.00431(9) 0.00044(9)
N1 0.0101(7) 0.0113(8) 0.0127(7) -0.0005(6) 0.0035(6) -0.0013(6)
C2 0.0138(8) 0.0090(9) 0.0090(8) 0.0001(7) 0.0027(7) 0.0016(7)
C3 0.0125(8) 0.0140(10) 0.0086(8) 0.0005(7) 0.0021(6) 0.0014(7)
C7 0.0126(8) 0.0147(10) 0.0083(8) 0.0013(7) 0.0017(6) 0.0010(7)
C6 0.0129(8) 0.0192(11) 0.0169(9) 0.0012(8) 0.0060(7) 0.0038(7)
C1 0.0112(8) 0.0145(10) 0.0116(8) -0.0002(7) 0.0030(7) -0.0036(7)
C4 0.0159(9) 0.0128(10) 0.0168(9) -0.0027(7) 0.0040(7) -0.0023(7)
C16 0.0123(8) 0.0122(10) 0.0198(9) -0.0018(7) 0.0070(7) 0.0017(7)
C32 0.0120(9) 0.0143(10) 0.0339(11) 0.0009(8) 0.0109(8) -0.0016(7)
C26 0.0096(8) 0.0185(11) 0.0275(10) -0.0041(8) 0.0044(7) 0.0002(7)
C8 0.0098(8) 0.0126(10) 0.0183(9) 0.0002(7) 0.0060(7) 0.0030(7)
C33 0.0172(9) 0.0270(12) 0.0232(10) 0.0073(9) 0.0116(8) 0.0050(8)
C23 0.0135(8) 0.0148(10) 0.0149(9) -0.0014(7) 0.0044(7) -0.0004(7)
C5 0.0209(9) 0.0118(10) 0.0211(10) -0.0028(8) 0.0081(8) 0.0034(8)
C27 0.0127(9) 0.0169(10) 0.0198(9) 0.0004(8) -0.0010(7) 0.0021(7)
C28 0.0152(9) 0.0101(9) 0.0179(9) -0.0018(7) 0.0028(7) -0.0008(7)
C36 0.0121(9) 0.0223(11) 0.0217(10) -0.0001(8) 0.0045(7) 0.0015(8)
C21 0.0138(9) 0.0077(9) 0.0169(9) -0.0037(7) 0.0028(7) -0.0024(7)
C17 0.0148(9) 0.0185(10) 0.0159(9) -0.0014(8) 0.0041(7) -0.0022(8)
C25 0.0167(9) 0.0146(10) 0.0210(9) -0.0035(8) 0.0090(8) -0.0024(7)
C20 0.0110(8) 0.0091(9) 0.0175(9) -0.0042(7) 0.0020(7) -0.0021(7)
C34 0.0182(10) 0.0231(11) 0.0273(11) -0.0091(8) 0.0124(8) 0.0000(8)
C9 0.0143(9) 0.0179(10) 0.0207(10) 0.0037(8) 0.0084(8) 0.0056(7)
C15 0.0161(9) 0.0170(11) 0.0279(11) -0.0034(8) 0.0059(8) -0.0003(8)
C22 0.0239(10) 0.0155(11) 0.0193(9) 0.0001(8) 0.0023(8) -0.0015(8)
C29 0.0155(9) 0.0224(11) 0.0164(9) 0.0030(8) 0.0019(8) 0.0003(8)
C35 0.0161(9) 0.0135(10) 0.0316(11) 0.0036(8) 0.0114(8) 0.0057(8)
C18 0.0250(10) 0.0219(12) 0.0255(11) 0.0049(9) 0.0093(8) 0.0043(9)
C24 0.0261(10) 0.0239(12) 0.0159(9) -0.0040(8) 0.0038(8) 0.0010(9)
C14 0.0166(9) 0.0142(11) 0.0415(12) -0.0005(9) 0.0137(9) -0.0022(8)
C10 0.0180(10) 0.0311(12) 0.0189(10) 0.0066(9) 0.0077(8) 0.0040(9)
C19 0.0298(11) 0.0300(12) 0.0198(10) -0.0021(9) 0.0072(9) 0.0045(9)
C13 0.0213(10) 0.0176(11) 0.0313(11) 0.0088(9) 0.0151(9) 0.0039(8)
C30 0.0264(11) 0.0318(13) 0.0240(11) -0.0099(9) 0.0077(9) -0.0017(9)
C11 0.0292(11) 0.0344(13) 0.0197(10) 0.0001(9) 0.0054(8) 0.0063(10)
C31 0.0621(17) 0.0276(14) 0.0179(11) 0.0010(9) 0.0108(11) -0.0124(11)
C12 0.0370(13) 0.0416(15) 0.0219(11) 0.0130(10) 0.0115(9) 0.0164(11)

loop_
_atom_type_symbol
_atom_type_description
_atom_type_scat_dispersion_real
_atom_type_scat_dispersion_imag
_atom_type_scat_source
C C 0.0033 0.0016 'International Tables Vol C Tables 4.2.6.8 and 6.1.1.4'
H H 0.0000 0.0000 'International Tables Vol C Tables 4.2.6.8 and 6.1.1.4'
N N 0.0061 0.0033 'International Tables Vol C Tables 4.2.6.8 and 6.1.1.4'
Co Co 0.3494 0.9721 'International Tables Vol C Tables 4.2.6.8 and 6.1.1.4'
I I -0.4742 1.8119 'International Tables Vol C Tables 4.2.6.8 and 6.1.1.4'

loop_
_geom_angle_atom_site_label_1
_geom_angle_atom_site_label_2
_geom_angle_atom_site_label_3
_geom_angle
I1 Co1 I2 94.554(9)
C1 Co1 I1 89.07(5)
C1 Co1 I2 91.90(6)
C1 Co1 C32 90.50(8)
C1 Co1 C33 105.69(8)
C1 Co1 C36 112.72(8)
C1 Co1 C34 144.88(8)
C1 Co1 C35 153.09(8)
C32 Co1 I1 138.89(6)
C32 Co1 I2 126.54(6)
C32 Co1 C33 39.88(8)
C32 Co1 C34 66.59(8)
C32 Co1 C35 66.94(8)
C33 Co1 I1 101.33(6)
C33 Co1 I2 156.33(6)
C33 Co1 C34 39.94(8)
C33 Co1 C35 66.75(8)
C36 Co1 I1 157.17(6)
C36 Co1 I2 91.56(6)
C36 Co1 C32 39.91(8)
C36 Co1 C33 67.27(8)
C36 Co1 C34 66.72(8)
C36 Co1 C35 40.40(8)
C34 Co1 I1 91.68(6)
C34 Co1 I2 123.00(6)
C35 Co1 I1 117.47(6)
C35 Co1 I2 90.39(6)
C35 Co1 C34 38.94(8)
C1 N1 C2 174.93(17)
N1 C2 C3 118.05(15)
N1 C2 C7 118.84(16)
C3 C2 C7 123.09(16)
C2 C3 C20 121.44(16)
C4 C3 C2 117.23(16)
C4 C3 C20 121.32(16)
C2 C7 C8 121.08(16)
C6 C7 C2 117.12(16)
C6 C7 C8 121.75(16)
C7 C6 H6 119.3
C7 C6 C5 121.39(17)
C5 C6 H6 119.3
N1 C1 Co1 176.09(16)
C3 C4 H4 119.4
C5 C4 C3 121.15(17)
C5 C4 H4 119.4
C8 C16 C17 121.92(16)
C15 C16 C8 118.49(17)
C15 C16 C17 119.59(16)
Co1 C32 H32 125.9
C33 C32 Co1 70.29(11)
C33 C32 H32 125.8
C36 C32 Co1 69.56(11)
C36 C32 H32 125.8
C36 C32 C33 108.42(18)
C27 C26 H26 120.0
C27 C26 C25 119.98(17)
C25 C26 H26 120.0
C16 C8 C7 120.02(16)
C16 C8 C9 121.15(17)
C9 C8 C7 118.83(16)
Co1 C33 H33 124.6
C32 C33 Co1 69.83(11)
C32 C33 H33 126.3
C32 C33 C34 107.35(18)
C34 C33 Co1 70.81(11)
C34 C33 H33 126.3
C21 C23 H23 107.8
C21 C23 C22 110.78(15)
C21 C23 C24 111.61(15)
C22 C23 H23 107.8
C24 C23 H23 107.8
C24 C23 C22 110.88(16)
C6 C5 C4 119.95(18)
C6 C5 H5 120.0
C4 C5 H5 120.0
C26 C27 H27 119.3
C26 C27 C28 121.41(17)
C28 C27 H27 119.3
C27 C28 C20 118.12(17)
C27 C28 C29 119.98(16)
C20 C28 C29 121.90(16)
Co1 C36 H36 124.0
C32 C36 Co1 70.54(11)
C32 C36 H36 126.2
C32 C36 C35 107.70(17)
C35 C36 Co1 70.96(11)
C35 C36 H36 126.2
C25 C21 C23 119.53(16)
C25 C21 C20 118.79(16)
C20 C21 C23 121.66(16)
C16 C17 H17 107.7
C16 C17 C18 111.05(15)
C16 C17 C19 112.39(17)
C18 C17 H17 107.7
C18 C17 C19 110.15(16)
C19 C17 H17 107.7
C26 C25 C21 120.72(18)
C26 C25 H25 119.6
C21 C25 H25 119.6
C28 C20 C3 119.29(16)
C21 C20 C3 119.73(16)
C21 C20 C28 120.96(16)
Co1 C34 H34 126.5
C33 C34 Co1 69.25(11)
C33 C34 H34 125.7
C35 C34 Co1 70.19(11)
C35 C34 C33 108.65(18)
C35 C34 H34 125.7
C8 C9 C10 121.10(17)
C13 C9 C8 118.11(18)
C13 C9 C10 120.76(18)
C16 C15 H15 119.8
C14 C15 C16 120.49(18)
C14 C15 H15 119.8
C23 C22 H22A 109.5
C23 C22 H22B 109.5
C23 C22 H22C 109.5
H22A C22 H22B 109.5
H22A C22 H22C 109.5
H22B C22 H22C 109.5
C28 C29 H29 107.8
C28 C29 C30 112.42(16)
C30 C29 H29 107.8
C31 C29 C28 111.70(17)
C31 C29 H29 107.8
C31 C29 C30 109.27(17)
Co1 C35 H35 126.0
C36 C35 Co1 68.64(10)
C36 C35 H35 126.1
C34 C35 Co1 70.88(11)
C34 C35 C36 107.85(17)
C34 C35 H35 126.1
C17 C18 H18A 109.5
C17 C18 H18B 109.5
C17 C18 H18C 109.5
H18A C18 H18B 109.5
H18A C18 H18C 109.5
H18B C18 H18C 109.5
C23 C24 H24A 109.5
C23 C24 H24B 109.5
C23 C24 H24C 109.5
H24A C24 H24B 109.5
H24A C24 H24C 109.5
H24B C24 H24C 109.5
C15 C14 H14 119.7
C15 C14 C13 120.62(19)
C13 C14 H14 119.7
C9 C10 H10 107.6
C9 C10 C11 110.90(16)
C11 C10 H10 107.6
C12 C10 C9 113.61(18)
C12 C10 H10 107.6
C12 C10 C11 109.40(17)
C17 C19 H19A 109.5
C17 C19 H19B 109.5
C17 C19 H19C 109.5
H19A C19 H19B 109.5
H19A C19 H19C 109.5
H19B C19 H19C 109.5
C9 C13 H13 119.4
C14 C13 C9 121.12(19)
C14 C13 H13 119.4
C29 C30 H30A 109.5
C29 C30 H30B 109.5
C29 C30 H30C 109.5
H30A C30 H30B 109.5
H30A C30 H30C 109.5
H30B C30 H30C 109.5
C10 C11 H11A 109.5
C10 C11 H11B 109.5
C10 C11 H11C 109.5
H11A C11 H11B 109.5
H11A C11 H11C 109.5
H11B C11 H11C 109.5
C29 C31 H31A 109.5
C29 C31 H31B 109.5
C29 C31 H31C 109.5
H31A C31 H31B 109.5
H31A C31 H31C 109.5
H31B C31 H31C 109.5
C10 C12 H12A 109.5
C10 C12 H12B 109.5
C10 C12 H12C 109.5
H12A C12 H12B 109.5
H12A C12 H12C 109.5
H12B C12 H12C 109.5

loop_
_geom_bond_atom_site_label_1
_geom_bond_atom_site_label_2
_geom_bond_distance
I1 Co1 2.5716(3)
I2 Co1 2.5786(3)
Co1 C1 1.8232(19)
Co1 C32 2.0694(19)
Co1 C33 2.0755(19)
Co1 C36 2.0566(18)
Co1 C34 2.096(2)
Co1 C35 2.0874(19)
N1 C2 1.397(2)
N1 C1 1.159(2)
C2 C3 1.401(2)
C2 C7 1.403(2)
C3 C4 1.390(3)
C3 C20 1.501(2)
C7 C6 1.387(3)
C7 C8 1.503(3)
C6 H6 0.9500
C6 C5 1.388(3)
C4 H4 0.9500
C4 C5 1.390(3)
C16 C8 1.405(3)
C16 C17 1.520(3)
C16 C15 1.399(3)
C32 H32 0.9500
C32 C33 1.413(3)
C32 C36 1.408(3)
C26 H26 0.9500
C26 C27 1.382(3)
C26 C25 1.387(3)
C8 C9 1.409(3)
C33 H33 0.9500
C33 C34 1.425(3)
C23 H23 1.0000
C23 C21 1.518(2)
C23 C22 1.534(3)
C23 C24 1.532(3)
C5 H5 0.9500
C27 H27 0.9500
C27 C28 1.398(3)
C28 C20 1.412(3)
C28 C29 1.522(3)
C36 H36 0.9500
C36 C35 1.431(3)
C21 C25 1.400(3)
C21 C20 1.403(3)
C17 H17 1.0000
C17 C18 1.532(3)
C17 C19 1.534(3)
C25 H25 0.9500
C34 H34 0.9500
C34 C35 1.394(3)
C9 C10 1.528(3)
C9 C13 1.389(3)
C15 H15 0.9500
C15 C14 1.377(3)
C22 H22A 0.9800
C22 H22B 0.9800
C22 H22C 0.9800
C29 H29 1.0000
C29 C30 1.525(3)
C29 C31 1.518(3)
C35 H35 0.9500
C18 H18A 0.9800
C18 H18B 0.9800
C18 H18C 0.9800
C24 H24A 0.9800
C24 H24B 0.9800
C24 H24C 0.9800
C14 H14 0.9500
C14 C13 1.382(3)
C10 H10 1.0000
C10 C11 1.535(3)
C10 C12 1.525(3)
C19 H19A 0.9800
C19 H19B 0.9800
C19 H19C 0.9800
C13 H13 0.9500
C30 H30A 0.9800
C30 H30B 0.9800
C30 H30C 0.9800
C11 H11A 0.9800
C11 H11B 0.9800
C11 H11C 0.9800
C31 H31A 0.9800
C31 H31B 0.9800
C31 H31C 0.9800
C12 H12A 0.9800
C12 H12B 0.9800
C12 H12C 0.9800

loop_
_geom_torsion_atom_site_label_1
_geom_torsion_atom_site_label_2
_geom_torsion_atom_site_label_3
_geom_torsion_atom_site_label_4
_geom_torsion
Co1 C32 C33 C34 61.21(13)
Co1 C32 C36 C35 -61.58(13)
Co1 C33 C34 C35 59.31(14)
Co1 C36 C35 C34 -60.30(14)
Co1 C34 C35 C36 58.89(13)
N1 C2 C3 C4 -178.99(15)
N1 C2 C3 C20 2.0(2)
N1 C2 C7 C6 178.54(15)
N1 C2 C7 C8 -3.9(2)
C2 C3 C4 C5 0.1(3)
C2 C3 C20 C28 84.7(2)
C2 C3 C20 C21 -96.8(2)
C2 C7 C6 C5 0.9(3)
C2 C7 C8 C16 97.5(2)
C2 C7 C8 C9 -82.9(2)
C3 C2 C7 C6 -2.5(3)
C3 C2 C7 C8 175.10(16)
C3 C4 C5 C6 -1.6(3)
C7 C2 C3 C4 2.0(3)
C7 C2 C3 C20 -177.01(16)
C7 C6 C5 C4 1.1(3)
C7 C8 C9 C10 -1.7(3)
C7 C8 C9 C13 -179.60(17)
C6 C7 C8 C16 -85.0(2)
C6 C7 C8 C9 94.5(2)
C4 C3 C20 C28 -94.2(2)
C4 C3 C20 C21 84.2(2)
C16 C8 C9 C10 177.84(17)
C16 C8 C9 C13 0.0(3)
C16 C15 C14 C13 -0.9(3)
C32 C33 C34 Co1 -60.58(13)
C32 C33 C34 C35 -1.3(2)
C32 C36 C35 Co1 61.31(13)
C32 C36 C35 C34 1.0(2)
C26 C27 C28 C20 -1.2(3)
C26 C27 C28 C29 179.10(18)
C8 C7 C6 C5 -176.69(17)
C8 C16 C17 C18 103.0(2)
C8 C16 C17 C19 -133.09(18)
C8 C16 C15 C14 1.8(3)
C8 C9 C10 C11 -86.1(2)
C8 C9 C10 C12 150.21(18)
C8 C9 C13 C14 0.9(3)
C33 C32 C36 Co1 59.77(13)
C33 C32 C36 C35 -1.8(2)
C33 C34 C35 Co1 -58.73(13)
C33 C34 C35 C36 0.2(2)
C23 C21 C25 C26 179.80(17)
C23 C21 C20 C3 1.0(3)
C23 C21 C20 C28 179.48(16)
C27 C26 C25 C21 0.8(3)
C27 C28 C20 C3 179.00(16)
C27 C28 C20 C21 0.6(3)
C27 C28 C29 C30 -49.4(2)
C27 C28 C29 C31 73.9(2)
C36 C32 C33 Co1 -59.31(13)
C36 C32 C33 C34 1.9(2)
C17 C16 C8 C7 -1.6(3)
C17 C16 C8 C9 178.87(17)
C17 C16 C15 C14 -178.38(18)
C25 C26 C27 C28 0.6(3)
C25 C21 C20 C3 -177.68(16)
C25 C21 C20 C28 0.8(3)
C20 C3 C4 C5 179.09(17)
C20 C28 C29 C30 130.98(19)
C20 C28 C29 C31 -105.8(2)
C20 C21 C25 C26 -1.4(3)
C15 C16 C8 C7 178.27(17)
C15 C16 C8 C9 -1.3(3)
C15 C16 C17 C18 -76.8(2)
C15 C16 C17 C19 47.1(2)
C15 C14 C13 C9 -0.4(3)
C22 C23 C21 C25 76.3(2)
C22 C23 C21 C20 -102.4(2)
C29 C28 C20 C3 -1.3(3)
C29 C28 C20 C21 -179.79(17)
C24 C23 C21 C25 -47.8(2)
C24 C23 C21 C20 133.53(18)
C10 C9 C13 C14 -176.97(18)
C13 C9 C10 C11 91.8(2)
C13 C9 C10 C12 -32.0(3)
